data_7237773
loop_
_publ_author_name
'Wang, Zaibin'
'Peng, Zhixing'
'Huang, Kai'
'Lu, Ping'
'Wang, Yanguang'

_publ_section_title
;
 Butterfly-shaped \p-extended benzothiadiazoles as promising emitting
 materials for white OLEDs
;
_journal_issue 22
_journal_name_full 'Journal of Materials Chemistry C'
_journal_page_first 6706
_journal_paper_doi 10.1039/C9TC01059A
_journal_volume 7
_journal_year 2019
_chemical_formula_moiety 'C25 H16 N4 S'
_chemical_formula_sum 'C25 H16 N4 S'
_chemical_formula_weight 404.48
_space_group_crystal_system triclinic
_space_group_IT_number 2
_space_group_name_Hall '-P 1'
_space_group_name_H-M_alt 'P -1'
_atom_sites_solution_hydrogens geom
_audit_creation_date 2017-12-28
_audit_creation_method
;
Olex2 1.2
(compiled 2017.03.28 svn.r3405 for OlexSys, GUI svn.r5381)
;
_audit_update_record
;
2018-06-20 deposited with the CCDC.	2019-04-18 downloaded from the CCDC.
;
_cell_angle_alpha 96.465(6)
_cell_angle_beta 93.121(6)
_cell_angle_gamma 90.160(6)
_cell_formula_units_Z 2
_cell_length_a 6.4455(5)
_cell_length_b 11.5324(8)
_cell_length_c 13.9706(10)
_cell_measurement_reflns_used 2023
_cell_measurement_temperature 293(2)
_cell_measurement_theta_max 29.1794
_cell_measurement_theta_min 3.1590
_cell_volume 1030.29(13)
_computing_cell_refinement
;
CrysAlisPro, Agilent Technologies,
Version 1.171.35.11 (release 16-05-2011 CrysAlis171 .NET)
(compiled May 16 2011,17:55:39)
;
_computing_data_collection
;
CrysAlisPro, Agilent Technologies,
Version 1.171.35.11 (release 16-05-2011 CrysAlis171 .NET)
(compiled May 16 2011,17:55:39)
;
_computing_data_reduction
;
CrysAlisPro, Agilent Technologies,
Version 1.171.35.11 (release 16-05-2011 CrysAlis171 .NET)
(compiled May 16 2011,17:55:39)
;
_computing_molecular_graphics 'Olex2 (Dolomanov et al., 2009)'
_computing_publication_material 'Olex2 (Dolomanov et al., 2009)'
_computing_structure_refinement 'ShelXL (Sheldrick, 2015)'
_computing_structure_solution 'ShelXT (Sheldrick, 2015)'
_diffrn_ambient_temperature 293.15
_diffrn_detector_area_resol_mean 10.3592
_diffrn_measured_fraction_theta_full 0.998
_diffrn_measured_fraction_theta_max 0.998
_diffrn_measurement_details
;
#__ type_ start__ end____ width___ exp.time_
  1 omega  -61.00   38.00   1.0000    8.0000
omega____ theta____ kappa____ phi______ frames
    -       11.7808  -38.0000 -180.0000 99

#__ type_ start__ end____ width___ exp.time_
  2 omega  -18.00   78.00   1.0000    8.0000
omega____ theta____ kappa____ phi______ frames
    -       11.7808   77.0000   90.0000 96

#__ type_ start__ end____ width___ exp.time_
  3 omega  -14.00   77.00   1.0000    8.0000
omega____ theta____ kappa____ phi______ frames
    -       11.7808   38.0000    0.0000 91
;
_diffrn_measurement_device_type 'Xcalibur, Atlas, Gemini ultra'
_diffrn_measurement_method '\w scans'
_diffrn_orient_matrix_UB_11 -0.0707991000
_diffrn_orient_matrix_UB_12 -0.0138023000
_diffrn_orient_matrix_UB_13 0.0342535000
_diffrn_orient_matrix_UB_21 0.0813795000
_diffrn_orient_matrix_UB_22 0.0054562000
_diffrn_orient_matrix_UB_23 0.0365399000
_diffrn_orient_matrix_UB_31 -0.0226275000
_diffrn_orient_matrix_UB_32 0.0600953000
_diffrn_orient_matrix_UB_33 0.0105011000
_diffrn_radiation_monochromator graphite
_diffrn_radiation_type MoK\a
_diffrn_radiation_wavelength 0.71073
_diffrn_reflns_av_R_equivalents 0.0277
_diffrn_reflns_av_unetI/netI 0.0424
_diffrn_reflns_Laue_measured_fraction_full 0.998
_diffrn_reflns_Laue_measured_fraction_max 0.998
_diffrn_reflns_limit_h_max 7
_diffrn_reflns_limit_h_min -6
_diffrn_reflns_limit_k_max 13
_diffrn_reflns_limit_k_min -13
_diffrn_reflns_limit_l_max 13
_diffrn_reflns_limit_l_min -16
_diffrn_reflns_number 6602
_diffrn_reflns_point_group_measured_fraction_full 0.998
_diffrn_reflns_point_group_measured_fraction_max 0.998
_diffrn_reflns_theta_full 25.242
_diffrn_reflns_theta_max 25.349
_diffrn_reflns_theta_min 3.165
_diffrn_source 'Enhance (Mo) X-ray Source'
_exptl_absorpt_coefficient_mu 0.176
_exptl_absorpt_correction_T_max 1.00000
_exptl_absorpt_correction_T_min 0.90131
_exptl_absorpt_correction_type multi-scan
_exptl_absorpt_process_details
;
CrysAlisPro, Agilent Technologies,
Version 1.171.35.11 (release 16-05-2011 CrysAlis171 .NET)
(compiled May 16 2011,17:55:39)
Empirical absorption correction using spherical harmonics,
 implemented in SCALE3 ABSPACK scaling algorithm.
;
_exptl_crystal_colour orange
_exptl_crystal_colour_primary orange
_exptl_crystal_density_diffrn 1.304
_exptl_crystal_description block
_exptl_crystal_F_000 420
_exptl_crystal_size_max 0.49
_exptl_crystal_size_mid 0.4
_exptl_crystal_size_min 0.33
_refine_diff_density_max 0.190
_refine_diff_density_min -0.334
_refine_diff_density_rms 0.052
_refine_ls_extinction_method none
_refine_ls_goodness_of_fit_ref 1.039
_refine_ls_hydrogen_treatment constr
_refine_ls_matrix_type full
_refine_ls_number_parameters 273
_refine_ls_number_reflns 3748
_refine_ls_number_restraints 0
_refine_ls_restrained_S_all 1.039
_refine_ls_R_factor_all 0.0798
_refine_ls_R_factor_gt 0.0529
_refine_ls_shift/su_max 0.001
_refine_ls_shift/su_mean 0.000
_refine_ls_structure_factor_coef Fsqd
_refine_ls_weighting_details 'w=1/[\s^2^(Fo^2^)+(0.0750P)^2^+0.0647P] where P=(Fo^2^+2Fc^2^)/3'
_refine_ls_weighting_scheme calc
_refine_ls_wR_factor_gt 0.1292
_refine_ls_wR_factor_ref 0.1556
_reflns_Friedel_coverage 0.000
_reflns_number_gt 2578
_reflns_number_total 3748
_reflns_threshold_expression 'I > 2\s(I)'
_cod_data_source_file c9tc01059a2.cif
_cod_data_source_block 171227_bzw_7602
_cod_database_code 7237773
_shelx_shelxl_version_number 2016/6
_chemical_oxdiff_formula 'C H N O S'
_shelx_space_group_comment
;
The symmetry employed for this shelxl refinement is uniquely defined
by the following loop, which should always be used as a source of
symmetry information in preference to the above space-group names.
They are only intended as comments.
;
_shelx_estimated_absorpt_t_max 0.944
_shelx_estimated_absorpt_t_min 0.919
_reflns_odcompleteness_completeness 99.55
_reflns_odcompleteness_iscentric 1
_reflns_odcompleteness_theta 26.32
_olex2_refinement_description
;
1. Fixed Uiso
 At 1.2 times of:
  All C(H) groups
 At 1.5 times of:
  All C(H,H,H) groups
2.a Aromatic/amide H refined with riding coordinates:
 C3(H3), C6(H6), C10(H10), C11(H11), C13(H13), C14(H14), C19(H19), C20(H20),
 C22(H22), C23(H23)
2.b Idealised Me refined as rotating group:
 C24(H24A,H24B,H24C), C25(H25A,H25B,H25C)
;
_olex2_submission_special_instructions 'No special instructions were received'

loop_
_space_group_symop_operation_xyz
'x, y, z'
'-x, -y, -z'

loop_
_atom_site_label
_atom_site_type_symbol
_atom_site_fract_x
_atom_site_fract_y
_atom_site_fract_z
_atom_site_U_iso_or_equiv
_atom_site_adp_type
_atom_site_occupancy
_atom_site_site_symmetry_order
_atom_site_calc_flag
_atom_site_refinement_flags_posn
S1 S 1.31534(10) 0.09757(6) 0.84913(5) 0.0721(3) Uani 1 1 d .
N1 N 1.1400(3) 0.06229(16) 0.76486(15) 0.0635(5) Uani 1 1 d .
N2 N 1.2259(3) 0.21795(18) 0.89878(15) 0.0674(6) Uani 1 1 d .
N3 N -0.2143(4) 0.95179(19) 0.90534(17) 0.0790(7) Uani 1 1 d .
N4 N -0.3971(3) 0.26244(18) 0.39012(14) 0.0714(6) Uani 1 1 d .
C1 C 0.9969(3) 0.14785(18) 0.77231(15) 0.0497(5) Uani 1 1 d .
C2 C 1.0468(3) 0.23668(18) 0.84929(15) 0.0518(6) Uani 1 1 d .
C3 C 0.9112(4) 0.33140(19) 0.86663(16) 0.0572(6) Uani 1 1 d .
H3 H 0.942900 0.390073 0.916636 0.069 Uiso 1 1 calc R
C4 C 0.7338(3) 0.33677(17) 0.81001(16) 0.0503(5) Uani 1 1 d .
C5 C 0.6844(3) 0.24651(17) 0.73097(15) 0.0479(5) Uani 1 1 d .
C6 C 0.8155(3) 0.15428(18) 0.71382(16) 0.0524(6) Uani 1 1 d .
H6 H 0.783911 0.096098 0.663414 0.063 Uiso 1 1 calc R
C7 C 0.5928(4) 0.43125(19) 0.82793(17) 0.0584(6) Uani 1 1 d .
C8 C 0.4769(4) 0.51075(18) 0.84406(17) 0.0604(6) Uani 1 1 d .
C9 C 0.3319(4) 0.60431(18) 0.85937(16) 0.0533(6) Uani 1 1 d .
C10 C 0.3832(4) 0.70314(19) 0.92138(17) 0.0614(6) Uani 1 1 d .
H10 H 0.511943 0.708768 0.955045 0.074 Uiso 1 1 calc R
C11 C 0.2442(4) 0.79369(19) 0.93365(17) 0.0625(6) Uani 1 1 d .
H11 H 0.280465 0.860402 0.975022 0.075 Uiso 1 1 calc R
C12 C 0.0531(4) 0.78598(18) 0.88532(16) 0.0525(6) Uani 1 1 d .
C13 C -0.0001(4) 0.6864(2) 0.8246(2) 0.0745(8) Uani 1 1 d .
H13 H -0.130061 0.680019 0.792096 0.089 Uiso 1 1 calc R
C14 C 0.1387(4) 0.5969(2) 0.8123(2) 0.0746(8) Uani 1 1 d .
H14 H 0.101423 0.529910 0.771427 0.090 Uiso 1 1 calc R
C15 C -0.0946(4) 0.8792(2) 0.89690(18) 0.0601(6) Uani 1 1 d .
C16 C 0.4977(4) 0.25392(19) 0.67215(17) 0.0553(6) Uani 1 1 d .
C17 C 0.3434(4) 0.2552(2) 0.62180(17) 0.0577(6) Uani 1 1 d .
C18 C 0.1572(3) 0.25770(19) 0.56201(16) 0.0546(6) Uani 1 1 d .
C19 C 0.0290(4) 0.3547(2) 0.56652(17) 0.0593(6) Uani 1 1 d .
H19 H 0.066081 0.419916 0.609453 0.071 Uiso 1 1 calc R
C20 C -0.1492(4) 0.35681(19) 0.50988(16) 0.0590(6) Uani 1 1 d .
H20 H -0.229756 0.423799 0.514738 0.071 Uiso 1 1 calc R
C21 C -0.2147(4) 0.26142(19) 0.44474(15) 0.0535(6) Uani 1 1 d .
C22 C -0.0844(4) 0.1637(2) 0.43919(17) 0.0620(6) Uani 1 1 d .
H22 H -0.120841 0.098511 0.396012 0.074 Uiso 1 1 calc R
C23 C 0.0949(4) 0.1625(2) 0.49610(17) 0.0615(6) Uani 1 1 d .
H23 H 0.177523 0.096366 0.490694 0.074 Uiso 1 1 calc R
C24 C -0.5228(4) 0.3667(2) 0.3934(2) 0.0769(8) Uani 1 1 d .
H24A H -0.565795 0.386878 0.457833 0.115 Uiso 1 1 calc GR
H24B H -0.643063 0.352575 0.349986 0.115 Uiso 1 1 calc GR
H24C H -0.442617 0.429850 0.374560 0.115 Uiso 1 1 calc GR
C25 C -0.4664(4) 0.1631(3) 0.3247(2) 0.0855(9) Uani 1 1 d .
H25A H -0.378342 0.153669 0.271128 0.128 Uiso 1 1 calc GR
H25B H -0.606868 0.174943 0.301584 0.128 Uiso 1 1 calc GR
H25C H -0.460139 0.094388 0.357587 0.128 Uiso 1 1 calc GR

loop_
_atom_site_aniso_label
_atom_site_aniso_U_11
_atom_site_aniso_U_22
_atom_site_aniso_U_33
_atom_site_aniso_U_23
_atom_site_aniso_U_13
_atom_site_aniso_U_12
S1 0.0520(4) 0.0818(5) 0.0859(5) 0.0258(4) 0.0009(3) 0.0242(3)
N1 0.0519(12) 0.0610(11) 0.0784(13) 0.0088(10) 0.0086(10) 0.0210(9)
N2 0.0557(13) 0.0779(13) 0.0682(13) 0.0148(10) -0.0149(10) 0.0093(10)
N3 0.0720(16) 0.0724(14) 0.0929(16) 0.0093(12) 0.0056(13) 0.0304(12)
N4 0.0624(14) 0.0762(13) 0.0693(13) -0.0093(10) -0.0193(11) 0.0248(11)
C1 0.0425(13) 0.0504(12) 0.0574(13) 0.0101(10) 0.0059(10) 0.0082(9)
C2 0.0470(14) 0.0556(12) 0.0532(12) 0.0105(10) -0.0018(11) 0.0045(10)
C3 0.0591(16) 0.0503(12) 0.0595(13) -0.0010(10) -0.0060(12) 0.0084(11)
C4 0.0469(14) 0.0453(11) 0.0591(13) 0.0085(10) 0.0017(11) 0.0093(9)
C5 0.0393(12) 0.0520(12) 0.0532(12) 0.0089(10) 0.0026(10) 0.0048(9)
C6 0.0454(13) 0.0510(12) 0.0585(13) -0.0025(10) -0.0005(11) 0.0056(10)
C7 0.0568(15) 0.0495(12) 0.0692(15) 0.0077(11) 0.0035(12) 0.0116(11)
C8 0.0605(16) 0.0498(13) 0.0709(15) 0.0060(11) 0.0040(12) 0.0145(11)
C9 0.0518(14) 0.0478(12) 0.0602(13) 0.0053(10) 0.0041(11) 0.0111(10)
C10 0.0552(15) 0.0582(14) 0.0667(14) -0.0041(11) -0.0103(12) 0.0141(11)
C11 0.0630(16) 0.0514(13) 0.0684(15) -0.0107(11) -0.0020(13) 0.0126(11)
C12 0.0518(14) 0.0485(12) 0.0572(13) 0.0043(10) 0.0058(11) 0.0140(10)
C13 0.0548(16) 0.0709(16) 0.0907(19) -0.0130(14) -0.0147(14) 0.0159(12)
C14 0.0655(18) 0.0576(14) 0.0926(19) -0.0206(13) -0.0104(15) 0.0134(12)
C15 0.0562(16) 0.0563(13) 0.0677(15) 0.0059(11) 0.0057(12) 0.0168(11)
C16 0.0455(14) 0.0606(13) 0.0605(13) 0.0098(11) 0.0018(11) 0.0058(10)
C17 0.0430(14) 0.0674(14) 0.0640(14) 0.0150(12) 0.0003(12) 0.0034(11)
C18 0.0431(13) 0.0633(14) 0.0591(13) 0.0150(11) 0.0009(11) 0.0040(10)
C19 0.0552(15) 0.0564(13) 0.0649(14) 0.0051(11) -0.0052(12) 0.0052(11)
C20 0.0544(15) 0.0552(13) 0.0668(15) 0.0067(12) -0.0031(12) 0.0154(11)
C21 0.0507(14) 0.0591(13) 0.0504(12) 0.0061(10) -0.0007(11) 0.0128(10)
C22 0.0592(16) 0.0596(13) 0.0638(14) -0.0041(11) -0.0046(12) 0.0127(11)
C23 0.0532(15) 0.0586(14) 0.0719(15) 0.0058(12) -0.0016(12) 0.0152(11)
C24 0.0646(18) 0.0865(18) 0.0784(17) 0.0112(14) -0.0127(14) 0.0268(14)
C25 0.0638(19) 0.101(2) 0.0833(18) -0.0138(16) -0.0185(15) 0.0154(15)

loop_
_atom_type_symbol
_atom_type_description
_atom_type_scat_dispersion_real
_atom_type_scat_dispersion_imag
_atom_type_scat_source
C C 0.0033 0.0016 'International Tables Vol C Tables 4.2.6.8 and 6.1.1.4'
H H 0.0000 0.0000 'International Tables Vol C Tables 4.2.6.8 and 6.1.1.4'
N N 0.0061 0.0033 'International Tables Vol C Tables 4.2.6.8 and 6.1.1.4'
S S 0.1246 0.1234 'International Tables Vol C Tables 4.2.6.8 and 6.1.1.4'

loop_
_geom_angle_atom_site_label_1
_geom_angle_atom_site_label_2
_geom_angle_atom_site_label_3
_geom_angle
N2 S1 N1 101.31(10)
C1 N1 S1 106.16(15)
C2 N2 S1 106.27(16)
C21 N4 C24 120.56(19)
C21 N4 C25 121.7(2)
C25 N4 C24 117.7(2)
N1 C1 C2 112.9(2)
N1 C1 C6 126.6(2)
C6 C1 C2 120.5(2)
N2 C2 C1 113.4(2)
N2 C2 C3 127.1(2)
C3 C2 C1 119.5(2)
C2 C3 H3 120.1
C4 C3 C2 119.80(19)
C4 C3 H3 120.1
C3 C4 C5 120.52(19)
C3 C4 C7 120.40(19)
C7 C4 C5 119.1(2)
C6 C5 C4 119.93(19)
C6 C5 C16 120.39(18)
C16 C5 C4 119.67(19)
C1 C6 H6 120.1
C5 C6 C1 119.75(19)
C5 C6 H6 120.1
C8 C7 C4 179.0(3)
C7 C8 C9 177.3(3)
C10 C9 C8 120.9(2)
C14 C9 C8 120.4(2)
C14 C9 C10 118.7(2)
C9 C10 H10 119.9
C9 C10 C11 120.3(2)
C11 C10 H10 119.9
C10 C11 H11 119.8
C12 C11 C10 120.4(2)
C12 C11 H11 119.8
C11 C12 C13 119.4(2)
C11 C12 C15 121.5(2)
C13 C12 C15 119.1(2)
C12 C13 H13 120.0
C14 C13 C12 120.0(2)
C14 C13 H13 120.0
C9 C14 H14 119.4
C13 C14 C9 121.1(2)
C13 C14 H14 119.4
N3 C15 C12 178.8(3)
C17 C16 C5 177.2(2)
C16 C17 C18 179.4(3)
C19 C18 C17 121.9(2)
C19 C18 C23 116.7(2)
C23 C18 C17 121.4(2)
C18 C19 H19 119.1
C20 C19 C18 121.9(2)
C20 C19 H19 119.1
C19 C20 H20 119.1
C19 C20 C21 121.9(2)
C21 C20 H20 119.1
N4 C21 C20 121.8(2)
N4 C21 C22 121.78(19)
C20 C21 C22 116.4(2)
C21 C22 H22 119.4
C23 C22 C21 121.2(2)
C23 C22 H22 119.4
C18 C23 H23 119.1
C22 C23 C18 121.8(2)
C22 C23 H23 119.1
N4 C24 H24A 109.5
N4 C24 H24B 109.5
N4 C24 H24C 109.5
H24A C24 H24B 109.5
H24A C24 H24C 109.5
H24B C24 H24C 109.5
N4 C25 H25A 109.5
N4 C25 H25B 109.5
N4 C25 H25C 109.5
H25A C25 H25B 109.5
H25A C25 H25C 109.5
H25B C25 H25C 109.5

loop_
_geom_bond_atom_site_label_1
_geom_bond_atom_site_label_2
_geom_bond_distance
S1 N1 1.604(2)
S1 N2 1.604(2)
N1 C1 1.352(3)
N2 C2 1.344(3)
N3 C15 1.141(3)
N4 C21 1.368(3)
N4 C24 1.450(3)
N4 C25 1.437(3)
C1 C2 1.422(3)
C1 C6 1.396(3)
C2 C3 1.409(3)
C3 H3 0.9300
C3 C4 1.360(3)
C4 C5 1.451(3)
C4 C7 1.430(3)
C5 C6 1.368(3)
C5 C16 1.428(3)
C6 H6 0.9300
C7 C8 1.194(3)
C8 C9 1.435(3)
C9 C10 1.380(3)
C9 C14 1.374(3)
C10 H10 0.9300
C10 C11 1.380(3)
C11 H11 0.9300
C11 C12 1.370(3)
C12 C13 1.379(3)
C12 C15 1.440(3)
C13 H13 0.9300
C13 C14 1.370(3)
C14 H14 0.9300
C16 C17 1.188(3)
C17 C18 1.427(3)
C18 C19 1.390(3)
C18 C23 1.394(3)
C19 H19 0.9300
C19 C20 1.361(3)
C20 H20 0.9300
C20 C21 1.395(3)
C21 C22 1.405(3)
C22 H22 0.9300
C22 C23 1.368(3)
C23 H23 0.9300
C24 H24A 0.9600
C24 H24B 0.9600
C24 H24C 0.9600
C25 H25A 0.9600
C25 H25B 0.9600
C25 H25C 0.9600
